data_2226740
loop_
_publ_author_name
'Fu, Xian-Shu'
'Yu, Xiao-Ping'
'Wang, Wei-Min'
'Lin, Fang'

_publ_section_title
;
 4,5,6,7-Tetrachloro-2-(4-fluorophenyl)isoindoline-1,3-dione
;
_journal_coeditor_code XU2780
_journal_issue 7
_journal_name_full 'Acta Crystallographica Section E'
_journal_page_first o1744
_journal_paper_doi 10.1107/S1600536810023032
_journal_volume 66
_journal_year 2010
_chemical_formula_iupac 'C14 H4 Cl4 F N O2'
_chemical_formula_moiety 'C14 H4 Cl4 F N O2'
_chemical_formula_sum 'C14 H4 Cl4 F N O2'
_chemical_formula_weight 378.98
_chemical_name_systematic
;
4,5,6,7-Tetrachloro-2-(4-fluorophenyl)isoindoline-1,3-dione
;
_space_group_IT_number 54
_symmetry_cell_setting orthorhombic
_symmetry_space_group_name_Hall '-P 2a 2ac'
_symmetry_space_group_name_H-M 'P c c a'
_atom_sites_solution_hydrogens geom
_atom_sites_solution_primary direct
_atom_sites_solution_secondary difmap
_audit_creation_method SHELXL-97
_cell_angle_alpha 90.00
_cell_angle_beta 90.00
_cell_angle_gamma 90.00
_cell_formula_units_Z 4
_cell_length_a 7.9400(16)
_cell_length_b 5.6744(11)
_cell_length_c 29.461(6)
_cell_measurement_reflns_used 3007
_cell_measurement_temperature 113(2)
_cell_measurement_theta_max 27.886
_cell_measurement_theta_min 2.766
_cell_volume 1327.4(5)
_computing_cell_refinement 'CrystalClear (Rigaku/MSC, 2001)'
_computing_data_collection 'CrystalClear (Rigaku/MSC, 2001)'
_computing_data_reduction 'CrystalStructure (Rigaku/MSC, 2004)'
_computing_molecular_graphics 'SHELXTL (Sheldrick, 2008)'
_computing_publication_material 'SHELXL97 (Sheldrick, 2008)'
_computing_structure_refinement 'SHELXL97 (Sheldrick, 2008)'
_computing_structure_solution 'SHELXS97 (Sheldrick, 2008)'
_diffrn_ambient_temperature 113(2)
_diffrn_detector_area_resol_mean 7.31
_diffrn_measured_fraction_theta_full 0.988
_diffrn_measured_fraction_theta_max 0.988
_diffrn_measurement_device_type 'Rigaku Saturn CCD area-detector'
_diffrn_measurement_method '\w and \f scans'
_diffrn_radiation_monochromator confocal
_diffrn_radiation_source 'rotating anode'
_diffrn_radiation_type MoK\a
_diffrn_radiation_wavelength 0.71073
_diffrn_reflns_av_R_equivalents 0.0386
_diffrn_reflns_av_sigmaI/netI 0.0392
_diffrn_reflns_limit_h_max 9
_diffrn_reflns_limit_h_min -9
_diffrn_reflns_limit_k_max 6
_diffrn_reflns_limit_k_min -6
_diffrn_reflns_limit_l_max 30
_diffrn_reflns_limit_l_min -35
_diffrn_reflns_number 6423
_diffrn_reflns_theta_full 25.02
_diffrn_reflns_theta_max 25.02
_diffrn_reflns_theta_min 2.77
_diffrn_standards_decay_% 0
_diffrn_standards_interval_count 0
_diffrn_standards_interval_time 0
_diffrn_standards_number 0
_exptl_absorpt_coefficient_mu 0.908
_exptl_absorpt_correction_T_max 0.8989
_exptl_absorpt_correction_T_min 0.8393
_exptl_absorpt_correction_type multi-scan
_exptl_absorpt_process_details '(CrystalClear; Rigaku/MSC, 2001)'
_exptl_crystal_colour colorless
_exptl_crystal_density_diffrn 1.896
_exptl_crystal_density_method 'not measured'
_exptl_crystal_description prism
_exptl_crystal_F_000 752
_exptl_crystal_size_max 0.20
_exptl_crystal_size_mid 0.18
_exptl_crystal_size_min 0.12
_refine_diff_density_max 0.841
_refine_diff_density_min -0.740
_refine_ls_extinction_coef 0.039(8)
_refine_ls_extinction_expression Fc^*^=kFc[1+0.001xFc^2^\l^3^/sin(2\q)]^-1/4^
_refine_ls_extinction_method 'SHELXL97 (Sheldrick, 2008)'
_refine_ls_goodness_of_fit_ref 1.035
_refine_ls_hydrogen_treatment constr
_refine_ls_matrix_type full
_refine_ls_number_parameters 103
_refine_ls_number_reflns 1174
_refine_ls_number_restraints 0
_refine_ls_restrained_S_all 1.035
_refine_ls_R_factor_all 0.0563
_refine_ls_R_factor_gt 0.0500
_refine_ls_shift/su_max 0.001
_refine_ls_shift/su_mean 0.000
_refine_ls_structure_factor_coef Fsqd
_refine_ls_weighting_details 'calc w=1/[\s^2^(Fo^2^)+(0.1623P)^2^+2.0637P] where P=(Fo^2^+2Fc^2^)/3'
_refine_ls_weighting_scheme calc
_refine_ls_wR_factor_gt 0.1684
_refine_ls_wR_factor_ref 0.2044
_reflns_number_gt 1053
_reflns_number_total 1174
_reflns_threshold_expression I>2\s(I)
_cod_data_source_file xu2780.cif
_cod_data_source_block I
_cod_database_code 2226740
_cod_database_fobs_code 2226740

loop_
_symmetry_equiv_pos_as_xyz
'x, y, z'
'-x+1/2, -y, z'
'-x, y, -z+1/2'
'x+1/2, -y, -z+1/2'
'-x, -y, -z'
'x-1/2, y, -z'
'x, -y, z-1/2'
'-x-1/2, y, z-1/2'

loop_
_atom_site_type_symbol
_atom_site_label
_atom_site_fract_x
_atom_site_fract_y
_atom_site_fract_z
_atom_site_U_iso_or_equiv
_atom_site_adp_type
_atom_site_calc_flag
_atom_site_refinement_flags
_atom_site_occupancy
_atom_site_disorder_assembly
_atom_site_disorder_group
Cl Cl1 0.14081(12) 0.27246(16) -0.00242(3) 0.0266(5) Uani d . 1 . .
Cl Cl2 0.01306(11) 0.05859(15) 0.08874(3) 0.0246(5) Uani d . 1 . .
F F1 0.2500 0.5000 0.39104(10) 0.0445(10) Uani d S 1 . .
O O1 0.0906(3) 0.1621(5) 0.19160(8) 0.0236(7) Uani d . 1 . .
N N1 0.2500 0.5000 0.20376(13) 0.0224(10) Uani d S 1 . .
C C1 0.1999(4) 0.4011(6) 0.04757(10) 0.0199(8) Uani d . 1 . .
C C2 0.1431(4) 0.3007(7) 0.08894(12) 0.0209(9) Uani d . 1 . .
C C3 0.1986(4) 0.4021(6) 0.12895(12) 0.0184(8) Uani d . 1 . .
C C4 0.1677(4) 0.3289(6) 0.17733(11) 0.0183(8) Uani d . 1 . .
C C5 0.2500 0.5000 0.25202(14) 0.0173(11) Uani d S 1 . .
C C6 0.1893(4) 0.6957(6) 0.27533(11) 0.0206(8) Uani d . 1 . .
H H6 0.1499 0.8293 0.2591 0.025 Uiso calc R 1 . .
C C7 0.1864(5) 0.6948(7) 0.32247(12) 0.0264(9) Uani d . 1 . .
H H7 0.1419 0.8248 0.3389 0.032 Uiso calc R 1 . .
C C8 0.2500 0.5000 0.34501(17) 0.0338(14) Uani d S 1 . .

loop_
_atom_site_aniso_label
_atom_site_aniso_U_11
_atom_site_aniso_U_22
_atom_site_aniso_U_33
_atom_site_aniso_U_12
_atom_site_aniso_U_13
_atom_site_aniso_U_23
Cl1 0.0358(8) 0.0274(8) 0.0165(7) 0.0042(4) -0.0031(3) -0.0059(3)
Cl2 0.0301(7) 0.0219(8) 0.0219(7) -0.0043(3) -0.0010(3) -0.0042(3)
F1 0.063(2) 0.054(2) 0.0166(17) -0.027(2) 0.000 0.000
O1 0.0269(14) 0.0221(14) 0.0218(13) -0.0051(10) 0.0023(10) 0.0039(10)
N1 0.032(2) 0.017(2) 0.017(2) -0.0042(18) 0.000 0.000
C1 0.0228(18) 0.0250(18) 0.0119(17) 0.0079(13) -0.0016(11) -0.0046(12)
C2 0.0182(16) 0.0226(19) 0.022(2) 0.0011(13) 0.0021(11) 0.0000(14)
C3 0.0179(16) 0.0204(16) 0.0168(17) 0.0031(13) -0.0014(12) -0.0001(13)
C4 0.0159(14) 0.0220(19) 0.0171(18) 0.0024(14) -0.0009(12) 0.0013(13)
C5 0.014(2) 0.020(2) 0.018(2) -0.0002(18) 0.000 0.000
C6 0.0195(16) 0.0208(18) 0.0213(18) -0.0038(13) 0.0008(12) -0.0016(14)
C7 0.0243(18) 0.030(2) 0.0252(19) -0.0066(15) 0.0024(14) -0.0089(15)
C8 0.050(3) 0.036(3) 0.015(2) -0.025(3) 0.000 0.000

loop_
_atom_type_symbol
_atom_type_description
_atom_type_scat_dispersion_real
_atom_type_scat_dispersion_imag
_atom_type_scat_source
C C 0.0033 0.0016 'International Tables Vol C Tables 4.2.6.8 and 6.1.1.4'
H H 0.0000 0.0000 'International Tables Vol C Tables 4.2.6.8 and 6.1.1.4'
N N 0.0061 0.0033 'International Tables Vol C Tables 4.2.6.8 and 6.1.1.4'
O O 0.0106 0.0060 'International Tables Vol C Tables 4.2.6.8 and 6.1.1.4'
F F 0.0171 0.0103 'International Tables Vol C Tables 4.2.6.8 and 6.1.1.4'
Cl Cl 0.1484 0.1585 'International Tables Vol C Tables 4.2.6.8 and 6.1.1.4'

loop_
_geom_angle_atom_site_label_1
_geom_angle_atom_site_label_2
_geom_angle_atom_site_label_3
_geom_angle_site_symmetry_1
_geom_angle_site_symmetry_3
_geom_angle
_geom_angle_publ_flag
C4 N1 C4 . 2_565 112.7(4) ?
C4 N1 C5 . . 123.7(2) ?
C4 N1 C5 2_565 . 123.7(2) ?
C1 C1 C2 2_565 . 120.7(2) ?
C1 C1 Cl1 2_565 . 120.48(13) ?
C2 C1 Cl1 . . 118.8(3) ?
C3 C2 C1 . . 117.6(3) ?
C3 C2 Cl2 . . 121.8(3) ?
C1 C2 Cl2 . . 120.6(3) ?
C3 C3 C2 2_565 . 121.6(2) ?
C3 C3 C4 2_565 . 108.58(19) ?
C2 C3 C4 . . 129.8(3) ?
O1 C4 N1 . . 125.9(3) ?
O1 C4 C3 . . 129.1(3) ?
N1 C4 C3 . . 105.0(3) ?
C6 C5 C6 . 2_565 120.9(4) ?
C6 C5 N1 . . 119.6(2) ?
C6 C5 N1 2_565 . 119.6(2) ?
C7 C6 C5 . . 119.7(3) ?
C7 C6 H6 . . 120.1 ?
C5 C6 H6 . . 120.1 ?
C8 C7 C6 . . 118.4(4) ?
C8 C7 H7 . . 120.8 ?
C6 C7 H7 . . 120.8 ?
F1 C8 C7 . 2_565 118.6(2) ?
F1 C8 C7 . . 118.6(2) ?
C7 C8 C7 2_565 . 122.7(5) ?

loop_
_geom_bond_atom_site_label_1
_geom_bond_atom_site_label_2
_geom_bond_site_symmetry_2
_geom_bond_distance
_geom_bond_publ_flag
Cl1 C1 . 1.709(3) ?
Cl2 C2 . 1.719(4) ?
F1 C8 . 1.356(6) ?
O1 C4 . 1.203(5) ?
N1 C4 . 1.406(4) ?
N1 C4 2_565 1.406(4) ?
N1 C5 . 1.422(5) ?
C1 C1 2_565 1.376(7) ?
C1 C2 . 1.419(5) ?
C2 C3 . 1.384(5) ?
C3 C3 2_565 1.379(7) ?
C3 C4 . 1.504(5) ?
C5 C6 . 1.392(4) ?
C5 C6 2_565 1.392(4) ?
C6 C7 . 1.389(5) ?
C6 H6 . 0.9500 ?
C7 C8 . 1.385(5) ?
C7 H7 . 0.9500 ?
C8 C7 2_565 1.385(5) ?

loop_
_geom_hbond_atom_site_label_D
_geom_hbond_atom_site_label_H
_geom_hbond_atom_site_label_A
_geom_hbond_site_symmetry_A
_geom_hbond_distance_DH
_geom_hbond_distance_HA
_geom_hbond_distance_DA
_geom_hbond_angle_DHA
_geom_hbond_publ_flag
C7 H7 Cl2 3_565 0.95 2.80 3.690(4) 157 yes

loop_
_geom_torsion_atom_site_label_1
_geom_torsion_atom_site_label_2
_geom_torsion_atom_site_label_3
_geom_torsion_atom_site_label_4
_geom_torsion_site_symmetry_1
_geom_torsion_site_symmetry_2
_geom_torsion_site_symmetry_3
_geom_torsion_site_symmetry_4
_geom_torsion
_geom_torsion_publ_flag
C1 C1 C2 C3 2_565 . . . -3.0(6) ?
Cl1 C1 C2 C3 . . . . 177.3(2) ?
C1 C1 C2 Cl2 2_565 . . . 178.1(3) ?
Cl1 C1 C2 Cl2 . . . . -1.6(4) ?
C1 C2 C3 C3 . . . 2_565 1.9(6) ?
Cl2 C2 C3 C3 . . . 2_565 -179.2(3) ?
C1 C2 C3 C4 . . . . -176.6(3) ?
Cl2 C2 C3 C4 . . . . 2.3(5) ?
C4 N1 C4 O1 2_565 . . . 178.8(4) ?
C5 N1 C4 O1 . . . . -1.2(4) ?
C4 N1 C4 C3 2_565 . . . -1.12(15) ?
C5 N1 C4 C3 . . . . 178.88(15) ?
C3 C3 C4 O1 2_565 . . . -176.8(4) ?
C2 C3 C4 O1 . . . . 1.9(6) ?
C3 C3 C4 N1 2_565 . . . 3.1(4) ?
C2 C3 C4 N1 . . . . -178.2(3) ?
C4 N1 C5 C6 . . . . -122.6(2) ?
C4 N1 C5 C6 2_565 . . . 57.4(2) ?
C4 N1 C5 C6 . . . 2_565 57.4(2) ?
C4 N1 C5 C6 2_565 . . 2_565 -122.6(2) ?
C6 C5 C6 C7 2_565 . . . -1.1(2) ?
N1 C5 C6 C7 . . . . 178.9(2) ?
C5 C6 C7 C8 . . . . 2.1(4) ?
C6 C7 C8 F1 . . . . 178.9(2) ?
C6 C7 C8 C7 . . . 2_565 -1.1(2) ?
